data_1557927
loop_
_publ_author_name
'Curbet, Idriss'
'Colombel-Rouen, Sophie'
'Manguin, Romane'
'Clermont, Anthony'
'Quelhas, Alexandre'
'M\"uller, Daniel S.'
'Roisnel, Thierry'
'Basl\'e, Olivier'
'Trolez, Yann'
'Mauduit, Marc'

_publ_section_title
;
 Expedient synthesis of conjugated triynes via alkyne metathesis
;
_journal_issue 19
_journal_name_full 'Chemical Science'
_journal_page_first 4934
_journal_page_last 4938
_journal_paper_doi 10.1039/D0SC01124J
_journal_volume 11
_journal_year 2020
_chemical_compound_source 'synthesis as described'
_chemical_formula_moiety 'C14 H14'
_chemical_formula_sum 'C14 H14'
_chemical_formula_weight 182.25
_space_group_crystal_system triclinic
_space_group_IT_number 2
_space_group_name_Hall '-P 1'
_space_group_name_H-M_alt 'P -1'
_atom_sites_solution_hydrogens geom
_audit_update_record
;
2019-04-04 deposited with the CCDC.	2020-04-27 downloaded from the CCDC.
;
_cell_angle_alpha 90.902(5)
_cell_angle_beta 91.564(5)
_cell_angle_gamma 91.339(4)
_cell_formula_units_Z 4
_cell_length_a 7.5855(9)
_cell_length_b 8.3989(11)
_cell_length_c 17.377(2)
_cell_measurement_reflns_used 9806
_cell_measurement_temperature 150(2)
_cell_measurement_theta_max 27.5963
_cell_measurement_theta_min 2.4260
_cell_measurement_wavelength 0.71073
_cell_volume 1106.2(2)
_computing_cell_refinement 'APEX3 (Bruker, 2015); SAINT (Bruker, 2014)'
_computing_data_collection 'SAINT (Bruker, 2014)'
_computing_data_reduction 'SAINT (Bruker, 2014)'
_computing_molecular_graphics 'SXGRAPH (Farrugia, 1999), Mercury (CSD, 2016)'
_computing_publication_material 'CRYSCALC (T. Roisnel, local program, 2018)'
_computing_structure_refinement 'SHELXL-2018_3 (Sheldrick, 2018)'
_computing_structure_solution 'SHELXT (Sheldrick, 2015)'
_diffrn_ambient_temperature 150(2)
_diffrn_detector '(CMOS) PHOTON 100'
_diffrn_measured_fraction_theta_full 0.984
_diffrn_measured_fraction_theta_max 0.982
_diffrn_measurement_device_type 'D8 VENTURE Bruker AXS'
_diffrn_measurement_method 'rotation images'
_diffrn_radiation_monochromator 'multilayer monochromator'
_diffrn_radiation_probe x-ray
_diffrn_radiation_source 'Incoatec microfocus sealed tube'
_diffrn_radiation_type MoK\a
_diffrn_radiation_wavelength 0.71073
_diffrn_reflns_av_R_equivalents 0.0363
_diffrn_reflns_av_unetI/netI 0.0314
_diffrn_reflns_limit_h_max 9
_diffrn_reflns_limit_h_min -9
_diffrn_reflns_limit_k_max 10
_diffrn_reflns_limit_k_min -10
_diffrn_reflns_limit_l_max 22
_diffrn_reflns_limit_l_min -22
_diffrn_reflns_number 21175
_diffrn_reflns_theta_full 25.242
_diffrn_reflns_theta_max 27.480
_diffrn_reflns_theta_min 3.347
_exptl_absorpt_coefficient_mu 0.061
_exptl_absorpt_correction_T_max 0.984
_exptl_absorpt_correction_T_min 0.897
_exptl_absorpt_correction_type multi-scan
_exptl_absorpt_process_details
;
  [Sheldrick, G.M. (2014). SADABS Bruker AXS Inc., Madison, Wisconsin, USA]
;
_exptl_crystal_colour colourless
_exptl_crystal_density_diffrn 1.094
_exptl_crystal_description prism
_exptl_crystal_F_000 392
_exptl_crystal_size_max 0.490
_exptl_crystal_size_mid 0.410
_exptl_crystal_size_min 0.270
_refine_diff_density_max 0.307
_refine_diff_density_min -0.265
_refine_diff_density_rms 0.046
_refine_ls_extinction_method none
_refine_ls_goodness_of_fit_ref 1.049
_refine_ls_hydrogen_treatment constr
_refine_ls_matrix_type full
_refine_ls_number_parameters 261
_refine_ls_number_reflns 4978
_refine_ls_number_restraints 0
_refine_ls_restrained_S_all 1.049
_refine_ls_R_factor_all 0.0605
_refine_ls_R_factor_gt 0.0506
_refine_ls_shift/su_max 0.022
_refine_ls_shift/su_mean 0.000
_refine_ls_structure_factor_coef Fsqd
_refine_ls_weighting_details 'w=1/[\s^2^(Fo^2^)+(0.0657P)^2^+0.4906P] where P=(Fo^2^+2Fc^2^)/3'
_refine_ls_weighting_scheme calc
_refine_ls_wR_factor_gt 0.1353
_refine_ls_wR_factor_ref 0.1420
_reflns_Friedel_coverage 0.000
_reflns_number_gt 4166
_reflns_number_total 4978
_reflns_threshold_expression >2sigma(I)
_cod_data_source_file d0sc01124j2.cif
_cod_data_source_block ANC42
_cod_depositor_comments
;Adding full bibliography for 1557923--1557928.cif.

 Adding full bibliography for 1557923--1557928.cif.
;
_cod_database_code 1557927

loop_
_space_group_symop_operation_xyz
'x, y, z'
'-x, -y, -z'

loop_
_atom_site_label
_atom_site_type_symbol
_atom_site_fract_x
_atom_site_fract_y
_atom_site_fract_z
_atom_site_U_iso_or_equiv
_atom_site_adp_type
_atom_site_occupancy
_atom_site_site_symmetry_order
_atom_site_calc_flag
_atom_site_refinement_flags_posn
_atom_site_refinement_flags_adp
_atom_site_refinement_flags_occupancy
_atom_site_disorder_assembly
_atom_site_disorder_group
C1 C 0.87165(17) 0.59057(16) 0.35739(8) 0.0226(3) Uani 1 1 d . . . . .
C2 C 0.87410(18) 0.75198(16) 0.38123(8) 0.0243(3) Uani 1 1 d . . . . .
C3 C 0.92705(19) 0.86648(17) 0.32942(8) 0.0268(3) Uani 1 1 d . . . . .
H3 H 0.927045 0.975573 0.344707 0.032 Uiso 1 1 calc R U . . .
C4 C 0.98025(18) 0.82620(17) 0.25563(8) 0.0262(3) Uani 1 1 d . . . . .
C5 C 0.97739(19) 0.66670(18) 0.23362(8) 0.0273(3) Uani 1 1 d . . . . .
H5 H 1.014007 0.638292 0.183500 0.033 Uiso 1 1 calc R U . . .
C6 C 0.92249(18) 0.54675(17) 0.28270(8) 0.0256(3) Uani 1 1 d . . . . .
C7 C 0.8214(2) 0.79796(19) 0.46132(9) 0.0325(3) Uani 1 1 d . . . . .
H7A H 0.831728 0.913901 0.468037 0.049 Uiso 1 1 calc R U . . .
H7B H 0.899107 0.746898 0.499035 0.049 Uiso 1 1 calc R U . . .
H7C H 0.699080 0.763000 0.469025 0.049 Uiso 1 1 calc R U . . .
C8 C 1.0408(2) 0.9528(2) 0.20106(9) 0.0355(4) Uani 1 1 d . . . . .
H8A H 0.953851 1.037189 0.198769 0.053 Uiso 1 1 calc R U . . .
H8B H 1.052814 0.905481 0.149608 0.053 Uiso 1 1 calc R U . . .
H8C H 1.154945 0.997861 0.219327 0.053 Uiso 1 1 calc R U . . .
C9 C 0.9199(2) 0.37493(19) 0.25674(10) 0.0368(4) Uani 1 1 d . . . . .
H9A H 0.922381 0.368927 0.200418 0.055 Uiso 1 1 calc R U . . .
H9B H 0.812324 0.321562 0.274266 0.055 Uiso 1 1 calc R U . . .
H9C H 1.023352 0.322380 0.278641 0.055 Uiso 1 1 calc R U . . .
C10 C 0.81721(19) 0.47038(17) 0.40987(8) 0.0255(3) Uani 1 1 d . . . . .
C11 C 0.76900(19) 0.37067(17) 0.45452(8) 0.0262(3) Uani 1 1 d . . . . .
C12 C 0.71326(19) 0.25889(17) 0.50594(8) 0.0261(3) Uani 1 1 d . . . . .
C13 C 0.6655(2) 0.16370(17) 0.55244(8) 0.0280(3) Uani 1 1 d . . . . .
C14 C 0.6096(2) 0.0481(2) 0.60969(9) 0.0363(4) Uani 1 1 d . . . . .
H14A H 0.713713 -0.000300 0.633335 0.054 Uiso 1 1 calc R U . . .
H14B H 0.534585 -0.034962 0.584532 0.054 Uiso 1 1 calc R U . . .
H14C H 0.543133 0.102354 0.649517 0.054 Uiso 1 1 calc R U . . .
C21 C 0.37530(17) 1.08720(15) 0.89285(7) 0.0203(3) Uani 1 1 d . . . . .
C22 C 0.29057(18) 1.03342(15) 0.95932(8) 0.0219(3) Uani 1 1 d . . . . .
C23 C 0.23545(18) 1.14592(16) 1.01235(8) 0.0239(3) Uani 1 1 d . . . . .
H23 H 0.179460 1.110712 1.057485 0.029 Uiso 1 1 calc R U . . .
C24 C 0.25980(19) 1.30914(17) 1.00136(8) 0.0242(3) Uani 1 1 d . . . . .
C25 C 0.34063(19) 1.35900(16) 0.93459(8) 0.0237(3) Uani 1 1 d . . . . .
H25 H 0.356459 1.469868 0.926247 0.028 Uiso 1 1 calc R U . . .
C26 C 0.39889(18) 1.25134(16) 0.87975(7) 0.0218(3) Uani 1 1 d . . . . .
C27 C 0.2616(2) 0.85802(16) 0.97203(9) 0.0281(3) Uani 1 1 d . . . . .
H27A H 0.196104 0.842552 1.019292 0.042 Uiso 1 1 calc R U . . .
H27B H 0.375828 0.806489 0.976862 0.042 Uiso 1 1 calc R U . . .
H27C H 0.193842 0.810795 0.928219 0.042 Uiso 1 1 calc R U . . .
C28 C 0.2006(2) 1.42673(18) 1.06121(9) 0.0333(3) Uani 1 1 d . . . . .
H28A H 0.243107 1.533923 1.048433 0.050 Uiso 1 1 calc R U . . .
H28B H 0.248797 1.397929 1.111871 0.050 Uiso 1 1 calc R U . . .
H28C H 0.071478 1.424767 1.062230 0.050 Uiso 1 1 calc R U . . .
C29 C 0.4854(2) 1.30791(17) 0.80792(8) 0.0285(3) Uani 1 1 d . . . . .
H29A H 0.487587 1.424600 0.807456 0.043 Uiso 1 1 calc R U . . .
H29B H 0.418524 1.266358 0.762596 0.043 Uiso 1 1 calc R U . . .
H29C H 0.606354 1.269615 0.806898 0.043 Uiso 1 1 calc R U . . .
C30 C 0.43678(18) 0.97270(16) 0.83848(8) 0.0234(3) Uani 1 1 d . . . . .
C31 C 0.48898(18) 0.87381(16) 0.79412(8) 0.0240(3) Uani 1 1 d . . . . .
C32 C 0.54697(19) 0.76012(16) 0.74324(8) 0.0251(3) Uani 1 1 d . . . . .
C33 C 0.5941(2) 0.66121(17) 0.69822(8) 0.0274(3) Uani 1 1 d . . . . .
C34 C 0.6467(2) 0.5390(2) 0.64294(9) 0.0357(4) Uani 1 1 d . . . . .
H34A H 0.542228 0.497096 0.614265 0.054 Uiso 1 1 calc R U . . .
H34B H 0.703328 0.452178 0.670575 0.054 Uiso 1 1 calc R U . . .
H34C H 0.729912 0.585807 0.607009 0.054 Uiso 1 1 calc R U . . .

loop_
_atom_site_aniso_label
_atom_site_aniso_U_11
_atom_site_aniso_U_22
_atom_site_aniso_U_33
_atom_site_aniso_U_23
_atom_site_aniso_U_13
_atom_site_aniso_U_12
C1 0.0182(6) 0.0250(7) 0.0248(7) 0.0032(5) 0.0007(5) 0.0015(5)
C2 0.0199(7) 0.0263(7) 0.0271(7) 0.0015(5) 0.0015(5) 0.0036(5)
C3 0.0256(7) 0.0231(7) 0.0319(7) 0.0013(5) 0.0012(6) 0.0020(5)
C4 0.0200(7) 0.0304(7) 0.0283(7) 0.0058(6) 0.0003(5) -0.0013(5)
C5 0.0237(7) 0.0342(8) 0.0241(7) -0.0005(6) 0.0028(5) -0.0013(6)
C6 0.0200(7) 0.0277(7) 0.0289(7) -0.0013(5) 0.0016(5) 0.0001(5)
C7 0.0343(8) 0.0338(8) 0.0298(7) -0.0016(6) 0.0066(6) 0.0058(6)
C8 0.0333(8) 0.0374(8) 0.0359(8) 0.0115(7) 0.0031(7) -0.0045(7)
C9 0.0386(9) 0.0307(8) 0.0410(9) -0.0087(7) 0.0092(7) -0.0051(7)
C10 0.0223(7) 0.0258(7) 0.0285(7) 0.0016(5) 0.0002(5) 0.0024(5)
C11 0.0251(7) 0.0254(7) 0.0281(7) 0.0012(5) 0.0010(5) 0.0021(5)
C12 0.0280(7) 0.0243(7) 0.0260(7) -0.0010(5) 0.0016(5) 0.0012(6)
C13 0.0324(8) 0.0258(7) 0.0258(7) -0.0011(5) 0.0019(6) -0.0010(6)
C14 0.0442(10) 0.0374(9) 0.0274(7) 0.0052(6) 0.0053(7) -0.0059(7)
C21 0.0192(6) 0.0211(6) 0.0203(6) -0.0006(5) -0.0010(5) -0.0004(5)
C22 0.0199(6) 0.0219(6) 0.0239(6) 0.0024(5) -0.0010(5) -0.0009(5)
C23 0.0229(7) 0.0272(7) 0.0219(6) 0.0025(5) 0.0034(5) 0.0002(5)
C24 0.0230(7) 0.0260(7) 0.0237(6) -0.0016(5) 0.0011(5) 0.0022(5)
C25 0.0266(7) 0.0192(6) 0.0255(7) 0.0019(5) 0.0003(5) 0.0003(5)
C26 0.0208(6) 0.0231(7) 0.0213(6) 0.0021(5) -0.0005(5) -0.0011(5)
C27 0.0301(8) 0.0213(7) 0.0330(7) 0.0038(5) 0.0034(6) -0.0026(6)
C28 0.0402(9) 0.0306(8) 0.0295(7) -0.0051(6) 0.0081(6) 0.0035(6)
C29 0.0326(8) 0.0270(7) 0.0261(7) 0.0046(5) 0.0059(6) -0.0020(6)
C30 0.0212(7) 0.0235(6) 0.0253(7) 0.0008(5) -0.0007(5) -0.0019(5)
C31 0.0235(7) 0.0228(6) 0.0256(7) 0.0003(5) 0.0018(5) -0.0027(5)
C32 0.0258(7) 0.0236(7) 0.0259(7) 0.0017(5) 0.0029(5) -0.0012(5)
C33 0.0290(7) 0.0275(7) 0.0259(7) 0.0016(6) 0.0030(6) 0.0020(6)
C34 0.0376(9) 0.0388(9) 0.0310(8) -0.0077(6) 0.0032(6) 0.0098(7)

loop_
_atom_type_symbol
_atom_type_description
_atom_type_scat_dispersion_real
_atom_type_scat_dispersion_imag
_atom_type_scat_source
C C 0.0033 0.0016 'International Tables Vol C Tables 4.2.6.8 and 6.1.1.4'
H H 0.0000 0.0000 'International Tables Vol C Tables 4.2.6.8 and 6.1.1.4'

loop_
_geom_angle_atom_site_label_1
_geom_angle_atom_site_label_2
_geom_angle_atom_site_label_3
_geom_angle
_geom_angle_site_symmetry_1
_geom_angle_site_symmetry_3
_geom_angle_publ_flag
C6 C1 C2 120.69(13) . . ?
C6 C1 C10 119.86(13) . . ?
C2 C1 C10 119.45(12) . . ?
C3 C2 C1 118.49(13) . . ?
C3 C2 C7 121.05(13) . . ?
C1 C2 C7 120.46(13) . . ?
C2 C3 C4 121.97(13) . . ?
C2 C3 H3 119.0 . . ?
C4 C3 H3 119.0 . . ?
C5 C4 C3 118.47(13) . . ?
C5 C4 C8 120.65(13) . . ?
C3 C4 C8 120.88(14) . . ?
C4 C5 C6 122.10(13) . . ?
C4 C5 H5 119.0 . . ?
C6 C5 H5 119.0 . . ?
C5 C6 C1 118.27(13) . . ?
C5 C6 C9 120.69(13) . . ?
C1 C6 C9 121.04(13) . . ?
C2 C7 H7A 109.5 . . ?
C2 C7 H7B 109.5 . . ?
H7A C7 H7B 109.5 . . ?
C2 C7 H7C 109.5 . . ?
H7A C7 H7C 109.5 . . ?
H7B C7 H7C 109.5 . . ?
C4 C8 H8A 109.5 . . ?
C4 C8 H8B 109.5 . . ?
H8A C8 H8B 109.5 . . ?
C4 C8 H8C 109.5 . . ?
H8A C8 H8C 109.5 . . ?
H8B C8 H8C 109.5 . . ?
C6 C9 H9A 109.5 . . ?
C6 C9 H9B 109.5 . . ?
H9A C9 H9B 109.5 . . ?
C6 C9 H9C 109.5 . . ?
H9A C9 H9C 109.5 . . ?
H9B C9 H9C 109.5 . . ?
C11 C10 C1 178.88(15) . . ?
C10 C11 C12 179.21(16) . . ?
C13 C12 C11 178.36(16) . . ?
C12 C13 C14 179.21(17) . . ?
C13 C14 H14A 109.5 . . ?
C13 C14 H14B 109.5 . . ?
H14A C14 H14B 109.5 . . ?
C13 C14 H14C 109.5 . . ?
H14A C14 H14C 109.5 . . ?
H14B C14 H14C 109.5 . . ?
C26 C21 C22 120.65(12) . . ?
C26 C21 C30 120.16(12) . . ?
C22 C21 C30 119.20(12) . . ?
C23 C22 C21 118.47(12) . . ?
C23 C22 C27 121.10(12) . . ?
C21 C22 C27 120.43(12) . . ?
C22 C23 C24 122.00(12) . . ?
C22 C23 H23 119.0 . . ?
C24 C23 H23 119.0 . . ?
C25 C24 C23 118.35(12) . . ?
C25 C24 C28 121.55(13) . . ?
C23 C24 C28 120.10(12) . . ?
C26 C25 C24 121.98(12) . . ?
C26 C25 H25 119.0 . . ?
C24 C25 H25 119.0 . . ?
C25 C26 C21 118.53(12) . . ?
C25 C26 C29 121.08(12) . . ?
C21 C26 C29 120.39(12) . . ?
C22 C27 H27A 109.5 . . ?
C22 C27 H27B 109.5 . . ?
H27A C27 H27B 109.5 . . ?
C22 C27 H27C 109.5 . . ?
H27A C27 H27C 109.5 . . ?
H27B C27 H27C 109.5 . . ?
C24 C28 H28A 109.5 . . ?
C24 C28 H28B 109.5 . . ?
H28A C28 H28B 109.5 . . ?
C24 C28 H28C 109.5 . . ?
H28A C28 H28C 109.5 . . ?
H28B C28 H28C 109.5 . . ?
C26 C29 H29A 109.5 . . ?
C26 C29 H29B 109.5 . . ?
H29A C29 H29B 109.5 . . ?
C26 C29 H29C 109.5 . . ?
H29A C29 H29C 109.5 . . ?
H29B C29 H29C 109.5 . . ?
C31 C30 C21 178.45(15) . . ?
C30 C31 C32 179.42(16) . . ?
C33 C32 C31 178.65(16) . . ?
C32 C33 C34 178.48(17) . . ?
C33 C34 H34A 109.5 . . ?
C33 C34 H34B 109.5 . . ?
H34A C34 H34B 109.5 . . ?
C33 C34 H34C 109.5 . . ?
H34A C34 H34C 109.5 . . ?
H34B C34 H34C 109.5 . . ?

loop_
_geom_bond_atom_site_label_1
_geom_bond_atom_site_label_2
_geom_bond_distance
_geom_bond_site_symmetry_2
_geom_bond_publ_flag
C1 C6 1.4099(19) . ?
C1 C2 1.4109(19) . ?
C1 C10 1.4323(19) . ?
C2 C3 1.388(2) . ?
C2 C7 1.5055(19) . ?
C3 C4 1.394(2) . ?
C3 H3 0.9500 . ?
C4 C5 1.387(2) . ?
C4 C8 1.507(2) . ?
C5 C6 1.394(2) . ?
C5 H5 0.9500 . ?
C6 C9 1.505(2) . ?
C7 H7A 0.9800 . ?
C7 H7B 0.9800 . ?
C7 H7C 0.9800 . ?
C8 H8A 0.9800 . ?
C8 H8B 0.9800 . ?
C8 H8C 0.9800 . ?
C9 H9A 0.9800 . ?
C9 H9B 0.9800 . ?
C9 H9C 0.9800 . ?
C10 C11 1.208(2) . ?
C11 C12 1.374(2) . ?
C12 C13 1.203(2) . ?
C13 C14 1.465(2) . ?
C14 H14A 0.9800 . ?
C14 H14B 0.9800 . ?
C14 H14C 0.9800 . ?
C21 C26 1.4089(18) . ?
C21 C22 1.4124(18) . ?
C21 C30 1.4321(18) . ?
C22 C23 1.3889(19) . ?
C22 C27 1.5051(18) . ?
C23 C24 1.3958(19) . ?
C23 H23 0.9500 . ?
C24 C25 1.3926(19) . ?
C24 C28 1.5075(19) . ?
C25 C26 1.3913(19) . ?
C25 H25 0.9500 . ?
C26 C29 1.5044(18) . ?
C27 H27A 0.9800 . ?
C27 H27B 0.9800 . ?
C27 H27C 0.9800 . ?
C28 H28A 0.9800 . ?
C28 H28B 0.9800 . ?
C28 H28C 0.9800 . ?
C29 H29A 0.9800 . ?
C29 H29B 0.9800 . ?
C29 H29C 0.9800 . ?
C30 C31 1.2053(19) . ?
C31 C32 1.3789(19) . ?
C32 C33 1.199(2) . ?
C33 C34 1.465(2) . ?
C34 H34A 0.9800 . ?
C34 H34B 0.9800 . ?
C34 H34C 0.9800 . ?

loop_
_geom_torsion_atom_site_label_1
_geom_torsion_atom_site_label_2
_geom_torsion_atom_site_label_3
_geom_torsion_atom_site_label_4
_geom_torsion
_geom_torsion_site_symmetry_1
_geom_torsion_site_symmetry_2
_geom_torsion_site_symmetry_3
_geom_torsion_site_symmetry_4
_geom_torsion_publ_flag
C6 C1 C2 C3 0.2(2) . . . . ?
C10 C1 C2 C3 -179.91(13) . . . . ?
C6 C1 C2 C7 -179.38(13) . . . . ?
C10 C1 C2 C7 0.5(2) . . . . ?
C1 C2 C3 C4 -1.1(2) . . . . ?
C7 C2 C3 C4 178.48(14) . . . . ?
C2 C3 C4 C5 0.9(2) . . . . ?
C2 C3 C4 C8 -178.72(14) . . . . ?
C3 C4 C5 C6 0.3(2) . . . . ?
C8 C4 C5 C6 179.89(14) . . . . ?
C4 C5 C6 C1 -1.2(2) . . . . ?
C4 C5 C6 C9 179.59(14) . . . . ?
C2 C1 C6 C5 0.9(2) . . . . ?
C10 C1 C6 C5 -178.98(13) . . . . ?
C2 C1 C6 C9 -179.87(13) . . . . ?
C10 C1 C6 C9 0.3(2) . . . . ?
C26 C21 C22 C23 -1.7(2) . . . . ?
C30 C21 C22 C23 178.51(12) . . . . ?
C26 C21 C22 C27 178.43(12) . . . . ?
C30 C21 C22 C27 -1.4(2) . . . . ?
C21 C22 C23 C24 0.7(2) . . . . ?
C27 C22 C23 C24 -179.47(13) . . . . ?
C22 C23 C24 C25 0.6(2) . . . . ?
C22 C23 C24 C28 -178.92(14) . . . . ?
C23 C24 C25 C26 -0.8(2) . . . . ?
C28 C24 C25 C26 178.69(14) . . . . ?
C24 C25 C26 C21 -0.2(2) . . . . ?
C24 C25 C26 C29 179.81(13) . . . . ?
C22 C21 C26 C25 1.5(2) . . . . ?
C30 C21 C26 C25 -178.72(13) . . . . ?
C22 C21 C26 C29 -178.54(13) . . . . ?
C30 C21 C26 C29 1.2(2) . . . . ?
